data_4507443
loop_
_publ_author_name
'Beheshti, Azizolla'
'Clegg, William'
'Nobakht, Valiollah'
'Harrington, Ross W.'

_publ_section_title
;
 Metal-to-Ligand Ratio As a Design Factor in the One-Pot Synthesis of
 Coordination Polymers with [MS4Cun] (M = W or Mo,n= 3 or 5) Cluster Nodes
 and a Flexible Pyrazole-Based Bridging Ligand
;
_journal_issue 3
_journal_name_full 'Crystal Growth &amp; Design'
_journal_page_first 1023
_journal_paper_doi 10.1021/cg301106g
_journal_volume 13
_journal_year 2013
_chemical_formula_moiety 'C28 H44 Cu5 I3 N8 S4 W'
_chemical_formula_sum 'C28 H44 Cu5 I3 N8 S4 W'
_chemical_formula_weight 1503.20
_chemical_name_systematic
;
 ?
;
_space_group_IT_number 11
_symmetry_cell_setting monoclinic
_symmetry_space_group_name_Hall '-P 2yb'
_symmetry_space_group_name_H-M 'P 1 21/m 1'
_atom_sites_solution_hydrogens geom
_atom_sites_solution_primary direct
_atom_sites_solution_secondary difmap
_audit_creation_method SHELXL-97
_cell_angle_alpha 90.00
_cell_angle_beta 92.9894(17)
_cell_angle_gamma 90.00
_cell_formula_units_Z 2
_cell_length_a 10.4014(2)
_cell_length_b 16.5049(3)
_cell_length_c 12.6499(2)
_cell_measurement_reflns_used 4526
_cell_measurement_temperature 150(2)
_cell_measurement_theta_max 62.01
_cell_measurement_theta_min 2.68
_cell_volume 2168.70(7)
_computing_cell_refinement
;
CrysAlisPro, Oxford Diffraction Ltd.,
Version 1.171.33.66 (release 28-04-2010 CrysAlis171 .NET)
(compiled Apr 28 2010,14:27:37)
;
_computing_data_collection
;
CrysAlisPro, Oxford Diffraction Ltd.,
Version 1.171.33.66 (release 28-04-2010 CrysAlis171 .NET)
(compiled Apr 28 2010,14:27:37)
;
_computing_data_reduction
;
CrysAlisPro, Oxford Diffraction Ltd.,
Version 1.171.33.66 (release 28-04-2010 CrysAlis171 .NET)
(compiled Apr 28 2010,14:27:37)
;
_computing_molecular_graphics 'Bruker SHELXTL'
_computing_publication_material 'Bruker SHELXTL and local programs'
_computing_structure_refinement 'Bruker SHELXTL'
_computing_structure_solution 'Bruker SHELXTL'
_diffrn_ambient_temperature 150(2)
_diffrn_detector_area_resol_mean 10.3968
_diffrn_measured_fraction_theta_full 0.978
_diffrn_measured_fraction_theta_max 0.978
_diffrn_measurement_device_type 'Oxford Diffraction Gemini A Ultra diffractometer'
_diffrn_measurement_method 'thick-slice \w scans'
_diffrn_radiation_monochromator none
_diffrn_radiation_source 'sealed tube with Enhance Ultra optics'
_diffrn_radiation_type CuK\a
_diffrn_radiation_wavelength 1.54178
_diffrn_reflns_av_R_equivalents 0.0307
_diffrn_reflns_av_sigmaI/netI 0.0312
_diffrn_reflns_limit_h_max 11
_diffrn_reflns_limit_h_min -6
_diffrn_reflns_limit_k_max 13
_diffrn_reflns_limit_k_min -18
_diffrn_reflns_limit_l_max 13
_diffrn_reflns_limit_l_min -14
_diffrn_reflns_number 6254
_diffrn_reflns_theta_full 62.10
_diffrn_reflns_theta_max 62.10
_diffrn_reflns_theta_min 3.50
_exptl_absorpt_coefficient_mu 26.242
_exptl_absorpt_correction_T_max 0.780
_exptl_absorpt_correction_T_min 0.077
_exptl_absorpt_correction_type multi-scan
_exptl_absorpt_process_details
;
CrysAlisPro, Oxford Diffraction Ltd.,
Version 1.171.33.66 (release 28-04-2010 CrysAlis171 .NET)
(compiled Apr 28 2010,14:27:37)
Empirical absorption correction using spherical harmonics,
 implemented in SCALE3 ABSPACK scaling algorithm.
;
_exptl_crystal_colour red
_exptl_crystal_density_diffrn 2.302
_exptl_crystal_density_method 'not measured'
_exptl_crystal_description rod
_exptl_crystal_F_000 1420
_exptl_crystal_size_max 0.20
_exptl_crystal_size_mid 0.01
_exptl_crystal_size_min 0.01
_refine_diff_density_max 2.166
_refine_diff_density_min -1.769
_refine_diff_density_rms 0.180
_refine_ls_extinction_coef 0.00005(2)
_refine_ls_extinction_expression Fc^*^=kFc[1+0.001xFc^2^\l^3^/sin(2\q)]^-1/4^
_refine_ls_extinction_method SHELXL
_refine_ls_goodness_of_fit_ref 1.009
_refine_ls_hydrogen_treatment constr
_refine_ls_matrix_type full
_refine_ls_number_parameters 237
_refine_ls_number_reflns 3482
_refine_ls_number_restraints 0
_refine_ls_restrained_S_all 1.009
_refine_ls_R_factor_all 0.0398
_refine_ls_R_factor_gt 0.0351
_refine_ls_shift/su_max 0.001
_refine_ls_shift/su_mean 0.000
_refine_ls_structure_factor_coef Fsqd
_refine_ls_weighting_details 'calc w=1/[\s^2^(Fo^2^)+(0.0715P)^2^+3.2637P] where P=(Fo^2^+2Fc^2^)/3'
_refine_ls_weighting_scheme calc
_refine_ls_wR_factor_gt 0.0942
_refine_ls_wR_factor_ref 0.0978
_reflns_number_gt 3137
_reflns_number_total 3482
_reflns_threshold_expression I>2\s(I)
_cod_data_source_file cg301106g_si_002.cif
_cod_data_source_block ab102_1
_cod_original_sg_symbol_H-M 'P 21/m'
_cod_database_code 4507443
_computing_special_details
;
TITL ab102 in P2(1)/m
CELL  1.54178   10.4014   16.5049   12.6499    90.000    92.9894    90.000
ZERR  2          0.0002    0.0003    0.0002     0.000     0.0017     0.000
LATT 1
SYMM -X, 0.5+Y, -Z
SFAC C H CU I N S W
UNIT 56 88 10 6 16 8 2

REM red rod
SIZE 0.20 0.01 0.01
TEMP -123
REM SHEL 5.8 1.0
OMIT  -6  15   1
OMIT  -6  13   1

L.S. 8
ACTA
BOND $H
FMAP 2
PLAN 10

WGHT    0.071500    3.263700
EXTI    0.000054
FVAR       0.17612
W     7    0.820104    0.250000    0.119012    10.50000    0.01553    0.02243 =
         0.01167    0.00000   -0.00242    0.00000
S1    6    0.996848    0.250000    0.025118    10.50000    0.01804    0.03049 =
         0.01898    0.00000   -0.00095    0.00000
S2    6    0.700648    0.360563    0.078079    11.00000    0.02069    0.02391 =
         0.01397    0.00138   -0.00053    0.00091
S3    6    0.870999    0.250000    0.292165    10.50000    0.02071    0.03052 =
         0.01505    0.00000   -0.00598    0.00000
CU1   3    0.864450    0.352957   -0.040123    11.00000    0.02608    0.03482 =
         0.02827    0.01072    0.00700    0.00354
CU2   3    0.594261    0.250000    0.002081    10.50000    0.02643    0.03309 =
         0.06141    0.00000   -0.02215    0.00000
CU3   3    0.712023    0.347112    0.261899    11.00000    0.02888    0.02761 =
         0.01502   -0.00313   -0.00293    0.00297
I1    4    0.721510    0.250000   -0.199904    10.50000    0.03206    0.04048 =
         0.01655    0.00000   -0.00208    0.00000
I2    4    0.361964    0.250000   -0.048438    10.50000    0.02001    0.03831 =
         0.03900    0.00000   -0.00817    0.00000
I3    4    0.500598    0.250000    0.303924    10.50000    0.02317    0.02414 =
         0.02812    0.00000    0.00422    0.00000
N1    5    0.693775    0.440059    0.356671    11.00000    0.02752    0.02591 =
         0.01547   -0.00187    0.00185   -0.00264
N2    5    0.632855    0.511452    0.331051    11.00000    0.02969    0.02460 =
         0.02394   -0.00622    0.00356   -0.00108
N3    5    0.149223    0.486012    0.148114    11.00000    0.02708    0.02668 =
         0.02433    0.00219   -0.00119   -0.00235
N4    5    0.086340    0.558388    0.133408    11.00000    0.02419    0.02151 =
         0.02519    0.00324    0.00138   -0.00020
C1    1    0.802094    0.379256    0.515547    11.00000    0.06178    0.04735 =
         0.01785    0.00182   -0.00467   -0.00004
AFIX 137
H1A   2    0.748068    0.330584    0.512326    11.00000   -1.50000
H1B   2    0.820726    0.394409    0.589673    11.00000   -1.50000
H1C   2    0.882942    0.368263    0.481747    11.00000   -1.50000
AFIX   0
C2    1    0.733885    0.446052    0.459867    11.00000    0.03524    0.03647 =
         0.01722   -0.00217   -0.00113   -0.00627
C3    1    0.698153    0.521532    0.498060    11.00000    0.06165    0.03325 =
         0.01690   -0.00838    0.00624   -0.00753
AFIX  43
H3    2    0.716037    0.541676    0.567627    11.00000   -1.20000
AFIX   0
C4    1    0.632893    0.561175    0.417444    11.00000    0.04962    0.02710 =
         0.03333   -0.01072    0.00643   -0.00444
C5    1    0.570040    0.641718    0.409815    11.00000    0.09341    0.03592 =
         0.04925   -0.00872    0.00855    0.01322
AFIX 137
H5A   2    0.480763    0.635344    0.382355    11.00000   -1.50000
H5B   2    0.616623    0.676390    0.361891    11.00000   -1.50000
H5C   2    0.571181    0.666670    0.480157    11.00000   -1.50000
AFIX   0
C6    1    0.569073    0.523945    0.228845    11.00000    0.03165    0.02852 =
         0.01931    0.00493    0.00682    0.00288
AFIX  23
H6A   2    0.623877    0.501962    0.173949    11.00000   -1.20000
H6B   2    0.559584    0.582899    0.216293    11.00000   -1.20000
AFIX   0
C7    1    0.437163    0.484534    0.216800    11.00000    0.02775    0.02694 =
         0.02562    0.00542    0.00447   -0.00001
AFIX  23
H7A   2    0.444866    0.425860    0.232104    11.00000   -1.20000
H7B   2    0.379587    0.508700    0.268141    11.00000   -1.20000
AFIX   0
C8    1    0.380221    0.496690    0.105682    11.00000    0.02653    0.04505 =
         0.02794    0.00552    0.00549    0.00669
AFIX  23
H8A   2    0.441631    0.474459    0.055962    11.00000   -1.20000
H8B   2    0.374008    0.555710    0.092424    11.00000   -1.20000
AFIX   0
C9    1    0.248968    0.459632    0.078232    11.00000    0.03946    0.03434 =
         0.02305   -0.00574    0.00262    0.00171
AFIX  23
H9A   2    0.222140    0.474209    0.004433    11.00000   -1.20000
H9B   2    0.256368    0.399888    0.081948    11.00000   -1.20000
AFIX   0
C10   1    0.155949    0.364196    0.264879    11.00000    0.02772    0.02562 =
         0.03493    0.00065   -0.00487   -0.00744
AFIX 137
H10A  2    0.248887    0.368225    0.281120    11.00000   -1.50000
H10B  2    0.139378    0.324996    0.207593    11.00000   -1.50000
H10C  2    0.113279    0.346219    0.328041    11.00000   -1.50000
AFIX   0
C11   1    0.104561    0.445242    0.231151    11.00000    0.02024    0.02996 =
         0.02570    0.00492   -0.00538   -0.00899
C12   1    0.008971    0.491672    0.270290    11.00000    0.02399    0.03682 =
         0.02661    0.00777    0.00113   -0.00587
AFIX  43
H12   2   -0.042241    0.478650    0.327952    11.00000   -1.20000
AFIX   0
C13   1    0.001518    0.561619    0.209121    11.00000    0.02305    0.03626 =
         0.02499    0.00649    0.00120   -0.00096
C14   1   -0.084082    0.632255    0.221358    11.00000    0.04521    0.04306 =
         0.04829    0.01544    0.01976    0.01285
AFIX 137
H14A  2   -0.136266    0.640745    0.155536    11.00000   -1.50000
H14B  2   -0.031915    0.680621    0.237184    11.00000   -1.50000
H14C  2   -0.140747    0.622175    0.279457    11.00000   -1.50000

HKLF 4

REM  ab102 in P2(1)/m
REM R1 =  0.0351 for   3137 Fo > 4sig(Fo)  and  0.0398 for all   3482 data
REM    237 parameters refined using      0 restraints

END

;

loop_
_symmetry_equiv_pos_as_xyz
'x, y, z'
'-x, y+1/2, -z'
'-x, -y, -z'
'x, -y-1/2, z'

loop_
_atom_site_label
_atom_site_type_symbol
_atom_site_fract_x
_atom_site_fract_y
_atom_site_fract_z
_atom_site_U_iso_or_equiv
_atom_site_adp_type
_atom_site_occupancy
_atom_site_symmetry_multiplicity
_atom_site_calc_flag
_atom_site_refinement_flags
W W 0.82010(3) 0.2500 0.11901(3) 0.01665(15) Uani 1 2 d S
S1 S 0.99685(19) 0.2500 0.02512(15) 0.0226(4) Uani 1 2 d S
S2 S 0.70065(13) 0.36056(9) 0.07808(10) 0.0196(3) Uani 1 1 d .
S3 S 0.8710(2) 0.2500 0.29217(15) 0.0223(4) Uani 1 2 d S
Cu1 Cu 0.86445(9) 0.35296(6) -0.04012(7) 0.0295(3) Uani 1 1 d .
Cu2 Cu 0.59426(13) 0.2500 0.00208(13) 0.0412(4) Uani 1 2 d S
Cu3 Cu 0.71202(9) 0.34711(5) 0.26190(6) 0.0240(2) Uani 1 1 d .
I1 I 0.72151(6) 0.2500 -0.19990(4) 0.02981(18) Uani 1 2 d S
I2 I 0.36196(5) 0.2500 -0.04844(5) 0.03278(19) Uani 1 2 d S
I3 I 0.50060(5) 0.2500 0.30392(4) 0.02505(17) Uani 1 2 d S
N1 N 0.6938(5) 0.4401(3) 0.3567(4) 0.0229(11) Uani 1 1 d .
N2 N 0.6329(5) 0.5115(3) 0.3311(4) 0.0260(12) Uani 1 1 d .
N3 N 0.1492(5) 0.4860(3) 0.1481(4) 0.0261(12) Uani 1 1 d .
N4 N 0.0863(5) 0.5584(3) 0.1334(4) 0.0236(11) Uani 1 1 d .
C1 C 0.8021(8) 0.3793(5) 0.5155(5) 0.0426(19) Uani 1 1 d .
H1A H 0.7481 0.3306 0.5123 0.064 Uiso 1 1 calc R
H1B H 0.8207 0.3944 0.5897 0.064 Uiso 1 1 calc R
H1C H 0.8829 0.3683 0.4817 0.064 Uiso 1 1 calc R
C2 C 0.7339(7) 0.4461(4) 0.4599(5) 0.0297(15) Uani 1 1 d .
C3 C 0.6982(8) 0.5215(4) 0.4981(5) 0.0371(17) Uani 1 1 d .
H3 H 0.7160 0.5417 0.5676 0.045 Uiso 1 1 calc R
C4 C 0.6329(8) 0.5612(4) 0.4174(6) 0.0365(17) Uani 1 1 d .
C5 C 0.5700(10) 0.6417(5) 0.4098(7) 0.059(2) Uani 1 1 d .
H5A H 0.4808 0.6353 0.3824 0.089 Uiso 1 1 calc R
H5B H 0.6166 0.6764 0.3619 0.089 Uiso 1 1 calc R
H5C H 0.5712 0.6667 0.4802 0.089 Uiso 1 1 calc R
C6 C 0.5691(6) 0.5239(4) 0.2288(5) 0.0263(14) Uani 1 1 d .
H6A H 0.6239 0.5020 0.1739 0.032 Uiso 1 1 calc R
H6B H 0.5596 0.5829 0.2163 0.032 Uiso 1 1 calc R
C7 C 0.4372(6) 0.4845(4) 0.2168(5) 0.0267(14) Uani 1 1 d .
H7A H 0.4449 0.4259 0.2321 0.032 Uiso 1 1 calc R
H7B H 0.3796 0.5087 0.2681 0.032 Uiso 1 1 calc R
C8 C 0.3802(6) 0.4967(5) 0.1057(5) 0.0330(16) Uani 1 1 d .
H8A H 0.4416 0.4745 0.0560 0.040 Uiso 1 1 calc R
H8B H 0.3740 0.5557 0.0924 0.040 Uiso 1 1 calc R
C9 C 0.2490(7) 0.4596(4) 0.0782(5) 0.0323(15) Uani 1 1 d .
H9A H 0.2221 0.4742 0.0044 0.039 Uiso 1 1 calc R
H9B H 0.2564 0.3999 0.0819 0.039 Uiso 1 1 calc R
C10 C 0.1559(6) 0.3642(4) 0.2649(5) 0.0297(15) Uani 1 1 d .
H10A H 0.2489 0.3682 0.2811 0.044 Uiso 1 1 calc R
H10B H 0.1394 0.3250 0.2076 0.044 Uiso 1 1 calc R
H10C H 0.1133 0.3462 0.3280 0.044 Uiso 1 1 calc R
C11 C 0.1046(6) 0.4452(4) 0.2312(5) 0.0255(14) Uani 1 1 d .
C12 C 0.0090(6) 0.4917(4) 0.2703(5) 0.0291(15) Uani 1 1 d .
H12 H -0.0422 0.4786 0.3280 0.035 Uiso 1 1 calc R
C13 C 0.0015(6) 0.5616(4) 0.2091(5) 0.0281(15) Uani 1 1 d .
C14 C -0.0841(8) 0.6323(5) 0.2214(6) 0.045(2) Uani 1 1 d .
H14A H -0.1363 0.6407 0.1555 0.067 Uiso 1 1 calc R
H14B H -0.0319 0.6806 0.2372 0.067 Uiso 1 1 calc R
H14C H -0.1407 0.6222 0.2795 0.067 Uiso 1 1 calc R

loop_
_atom_site_aniso_label
_atom_site_aniso_U_11
_atom_site_aniso_U_22
_atom_site_aniso_U_33
_atom_site_aniso_U_23
_atom_site_aniso_U_13
_atom_site_aniso_U_12
W 0.0155(2) 0.0224(2) 0.0117(2) 0.000 -0.00242(14) 0.000
S1 0.0180(10) 0.0305(12) 0.0190(10) 0.000 -0.0009(8) 0.000
S2 0.0207(7) 0.0239(7) 0.0140(6) 0.0014(6) -0.0005(5) 0.0009(6)
S3 0.0207(10) 0.0305(12) 0.0151(9) 0.000 -0.0060(7) 0.000
Cu1 0.0261(5) 0.0348(6) 0.0283(5) 0.0107(4) 0.0070(4) 0.0035(4)
Cu2 0.0264(8) 0.0331(8) 0.0614(10) 0.000 -0.0222(7) 0.000
Cu3 0.0289(5) 0.0276(5) 0.0150(4) -0.0031(4) -0.0029(4) 0.0030(4)
I1 0.0321(3) 0.0405(4) 0.0166(3) 0.000 -0.0021(2) 0.000
I2 0.0200(3) 0.0383(4) 0.0390(4) 0.000 -0.0082(2) 0.000
I3 0.0232(3) 0.0241(3) 0.0281(3) 0.000 0.0042(2) 0.000
N1 0.028(3) 0.026(3) 0.015(2) -0.002(2) 0.002(2) -0.003(2)
N2 0.030(3) 0.025(3) 0.024(3) -0.006(2) 0.004(2) -0.001(2)
N3 0.027(3) 0.027(3) 0.024(3) 0.002(2) -0.001(2) -0.002(2)
N4 0.024(3) 0.022(3) 0.025(3) 0.003(2) 0.001(2) 0.000(2)
C1 0.062(5) 0.047(5) 0.018(3) 0.002(3) -0.005(3) 0.000(4)
C2 0.035(4) 0.036(4) 0.017(3) -0.002(3) -0.001(3) -0.006(3)
C3 0.062(5) 0.033(4) 0.017(3) -0.008(3) 0.006(3) -0.008(4)
C4 0.050(4) 0.027(4) 0.033(4) -0.011(3) 0.006(3) -0.004(3)
C5 0.093(7) 0.036(5) 0.049(5) -0.009(4) 0.009(5) 0.013(5)
C6 0.032(3) 0.029(3) 0.019(3) 0.005(3) 0.007(3) 0.003(3)
C7 0.028(3) 0.027(3) 0.026(3) 0.005(3) 0.004(3) 0.000(3)
C8 0.027(4) 0.045(4) 0.028(3) 0.006(3) 0.005(3) 0.007(3)
C9 0.039(4) 0.034(4) 0.023(3) -0.006(3) 0.003(3) 0.002(3)
C10 0.028(3) 0.026(3) 0.035(4) 0.001(3) -0.005(3) -0.007(3)
C11 0.020(3) 0.030(4) 0.026(3) 0.005(3) -0.005(3) -0.009(3)
C12 0.024(3) 0.037(4) 0.027(3) 0.008(3) 0.001(3) -0.006(3)
C13 0.023(3) 0.036(4) 0.025(3) 0.006(3) 0.001(3) -0.001(3)
C14 0.045(4) 0.043(4) 0.048(4) 0.015(4) 0.020(4) 0.013(4)

loop_
_atom_type_symbol
_atom_type_description
_atom_type_scat_dispersion_real
_atom_type_scat_dispersion_imag
_atom_type_scat_source
C C 0.0181 0.0091 'International Tables Vol C Tables 4.2.6.8 and 6.1.1.4'
H H 0.0000 0.0000 'International Tables Vol C Tables 4.2.6.8 and 6.1.1.4'
Cu Cu -1.9646 0.5888 'International Tables Vol C Tables 4.2.6.8 and 6.1.1.4'
I I -0.3257 6.8362 'International Tables Vol C Tables 4.2.6.8 and 6.1.1.4'
N N 0.0311 0.0180 'International Tables Vol C Tables 4.2.6.8 and 6.1.1.4'
S S 0.3331 0.5567 'International Tables Vol C Tables 4.2.6.8 and 6.1.1.4'
W W -5.4734 5.5774 'International Tables Vol C Tables 4.2.6.8 and 6.1.1.4'

loop_
_geom_angle_atom_site_label_1
_geom_angle_atom_site_label_2
_geom_angle_atom_site_label_3
_geom_angle
_geom_angle_site_symmetry_1
_geom_angle_site_symmetry_3
S1 W S2 109.64(4) . .
S1 W S2 109.64(4) . 4_565
S1 W S3 111.22(8) . .
S1 W Cu1 54.99(4) . .
S1 W Cu1 54.99(4) . 4_565
S1 W Cu2 115.00(6) . .
S1 W Cu3 137.37(3) . .
S1 W Cu3 137.37(3) . 4_565
S2 W S2 108.20(7) . 4_565
S2 W S3 109.03(4) . .
S2 W S3 109.03(4) 4_565 .
S2 W Cu1 55.31(4) . .
S2 W Cu1 116.96(4) 4_565 .
S2 W Cu1 116.96(4) . 4_565
S2 W Cu1 55.31(4) 4_565 4_565
S2 W Cu2 54.73(4) . .
S2 W Cu2 54.73(4) 4_565 .
S2 W Cu3 55.25(4) . .
S2 W Cu3 112.97(4) . 4_565
S2 W Cu3 55.25(4) 4_565 4_565
S2 W Cu3 112.97(4) 4_565 .
S3 W Cu1 133.97(3) . .
S3 W Cu1 133.97(3) . 4_565
S3 W Cu2 133.78(7) . .
S3 W Cu3 55.12(4) . .
S3 W Cu3 55.12(4) . 4_565
Cu1 W Cu1 78.26(4) . 4_565
Cu1 W Cu2 76.66(4) . .
Cu1 W Cu2 76.66(4) 4_565 .
Cu1 W Cu3 102.65(3) . .
Cu1 W Cu3 165.30(3) . 4_565
Cu1 W Cu3 102.66(3) 4_565 4_565
Cu1 W Cu3 165.30(3) 4_565 .
Cu2 W Cu3 89.20(4) . .
Cu2 W Cu3 89.20(4) . 4_565
Cu3 W Cu3 72.70(4) . 4_565
W S1 Cu1 72.50(6) . .
W S1 Cu1 72.50(6) . 4_565
Cu1 S1 Cu1 94.60(9) . 4_565
W S2 Cu1 71.98(5) . .
W S2 Cu2 72.73(5) . .
W S2 Cu3 72.25(5) . .
Cu1 S2 Cu2 92.33(7) . .
Cu1 S2 Cu3 129.37(7) . .
Cu2 S2 Cu3 109.69(7) . .
W S3 Cu3 72.95(6) . .
W S3 Cu3 72.95(6) . 4_565
Cu3 S3 Cu3 87.38(8) . 4_565
W Cu1 S1 52.51(5) . .
W Cu1 S2 52.71(4) . .
W Cu1 I1 92.77(3) . .
W Cu1 N4 168.36(16) . 3_665
S1 Cu1 S2 104.63(7) . .
S1 Cu1 I1 95.16(5) . .
S1 Cu1 N4 126.36(16) . 3_665
S2 Cu1 I1 96.34(5) . .
S2 Cu1 N4 124.61(16) . 3_665
I1 Cu1 N4 98.85(15) . 3_665
W Cu2 S2 52.54(4) . .
W Cu2 S2 52.54(4) . 4_565
W Cu2 I1 93.31(5) . .
W Cu2 I2 161.96(8) . .
S2 Cu2 S2 103.93(9) . 4_565
S2 Cu2 I1 97.69(6) . .
S2 Cu2 I1 97.69(6) 4_565 .
S2 Cu2 I2 123.21(5) . .
S2 Cu2 I2 123.21(5) 4_565 .
I1 Cu2 I2 104.73(6) . .
W Cu3 S2 52.51(4) . .
W Cu3 S3 51.92(5) . .
W Cu3 I3 98.39(3) . .
W Cu3 N1 158.22(15) . .
S2 Cu3 S3 103.23(7) . .
S2 Cu3 I3 104.16(5) . .
S2 Cu3 N1 122.22(15) . .
S3 Cu3 I3 97.67(5) . .
S3 Cu3 N1 122.01(16) . .
I3 Cu3 N1 103.30(15) . .
Cu1 I1 Cu1 69.58(4) . 4_565
Cu1 I1 Cu2 68.99(3) . .
Cu1 I1 Cu2 68.99(3) 4_565 .
Cu3 I3 Cu3 70.00(4) . 4_565
Cu3 N1 N2 125.9(4) . .
Cu3 N1 C2 127.7(5) . .
N2 N1 C2 106.3(5) . .
N1 N2 C4 110.3(5) . .
N1 N2 C6 121.5(5) . .
C4 N2 C6 127.9(6) . .
N4 N3 C9 121.7(5) . .
N4 N3 C11 111.0(5) . .
C9 N3 C11 127.2(6) . .
Cu1 N4 N3 126.4(4) 3_665 .
Cu1 N4 C13 127.1(5) 3_665 .
N3 N4 C13 105.4(5) . .
H1A C1 H1B 109.5 . .
H1A C1 H1C 109.5 . .
H1A C1 C2 109.5 . .
H1B C1 H1C 109.5 . .
H1B C1 C2 109.5 . .
H1C C1 C2 109.5 . .
N1 C2 C1 121.6(6) . .
N1 C2 C3 109.0(6) . .
C1 C2 C3 129.4(6) . .
C2 C3 H3 126.2 . .
C2 C3 C4 107.5(6) . .
H3 C3 C4 126.2 . .
N2 C4 C3 106.8(6) . .
N2 C4 C5 120.3(7) . .
C3 C4 C5 132.9(7) . .
C4 C5 H5A 109.5 . .
C4 C5 H5B 109.5 . .
C4 C5 H5C 109.5 . .
H5A C5 H5B 109.5 . .
H5A C5 H5C 109.5 . .
H5B C5 H5C 109.5 . .
N2 C6 H6A 108.8 . .
N2 C6 H6B 108.8 . .
N2 C6 C7 113.6(5) . .
H6A C6 H6B 107.7 . .
H6A C6 C7 108.8 . .
H6B C6 C7 108.8 . .
C6 C7 H7A 109.6 . .
C6 C7 H7B 109.6 . .
C6 C7 C8 110.2(5) . .
H7A C7 H7B 108.1 . .
H7A C7 C8 109.6 . .
H7B C7 C8 109.6 . .
C7 C8 H8A 107.9 . .
C7 C8 H8B 107.9 . .
C7 C8 C9 117.6(6) . .
H8A C8 H8B 107.2 . .
H8A C8 C9 107.9 . .
H8B C8 C9 107.9 . .
N3 C9 C8 113.5(5) . .
N3 C9 H9A 108.9 . .
N3 C9 H9B 108.9 . .
C8 C9 H9A 108.9 . .
C8 C9 H9B 108.9 . .
H9A C9 H9B 107.7 . .
H10A C10 H10B 109.5 . .
H10A C10 H10C 109.5 . .
H10A C10 C11 109.5 . .
H10B C10 H10C 109.5 . .
H10B C10 C11 109.5 . .
H10C C10 C11 109.5 . .
N3 C11 C10 122.4(6) . .
N3 C11 C12 106.8(6) . .
C10 C11 C12 130.8(6) . .
C11 C12 H12 126.7 . .
C11 C12 C13 106.5(6) . .
H12 C12 C13 126.7 . .
N4 C13 C12 110.2(6) . .
N4 C13 C14 122.0(6) . .
C12 C13 C14 127.8(6) . .
C13 C14 H14A 109.5 . .
C13 C14 H14B 109.5 . .
C13 C14 H14C 109.5 . .
H14A C14 H14B 109.5 . .
H14A C14 H14C 109.5 . .
H14B C14 H14C 109.5 . .

loop_
_geom_bond_atom_site_label_1
_geom_bond_atom_site_label_2
_geom_bond_distance
_geom_bond_site_symmetry_2
W S1 2.240(2) .
W S2 2.2527(14) .
W S2 2.2527(14) 4_565
W S3 2.2264(19) .
W Cu1 2.6925(9) .
W Cu1 2.6925(9) 4_565
W Cu2 2.7099(14) .
W Cu3 2.7041(9) .
W Cu3 2.7040(9) 4_565
S1 Cu1 2.3123(16) .
S1 Cu1 2.3123(16) 4_565
S2 Cu1 2.3281(16) .
S2 Cu2 2.3168(17) .
S2 Cu3 2.3327(15) .
S3 Cu3 2.3203(17) .
S3 Cu3 2.3203(17) 4_565
Cu1 I1 2.9782(11) .
Cu1 N4 1.964(5) 3_665
Cu2 S2 2.3169(17) 4_565
Cu2 I1 2.9382(19) .
Cu2 I2 2.4669(14) .
Cu3 I3 2.7946(10) .
Cu3 N1 1.962(5) .
I1 Cu1 2.9782(11) 4_565
I3 Cu3 2.7946(10) 4_565
N1 N2 1.369(8) .
N1 C2 1.353(8) .
N2 C4 1.367(8) .
N2 C6 1.437(8) .
N3 N4 1.370(7) .
N3 C9 1.464(8) .
N3 C11 1.350(8) .
N4 Cu1 1.964(5) 3_665
N4 C13 1.337(8) .
C1 H1A 0.980 .
C1 H1B 0.980 .
C1 H1C 0.980 .
C1 C2 1.471(10) .
C2 C3 1.394(10) .
C3 H3 0.950 .
C3 C4 1.363(11) .
C4 C5 1.482(11) .
C5 H5A 0.980 .
C5 H5B 0.980 .
C5 H5C 0.980 .
C6 H6A 0.990 .
C6 H6B 0.990 .
C6 C7 1.519(9) .
C7 H7A 0.990 .
C7 H7B 0.990 .
C7 C8 1.510(9) .
C8 H8A 0.990 .
C8 H8B 0.990 .
C8 C9 1.520(10) .
C9 H9A 0.990 .
C9 H9B 0.990 .
C10 H10A 0.980 .
C10 H10B 0.980 .
C10 H10C 0.980 .
C10 C11 1.494(9) .
C11 C12 1.368(9) .
C12 H12 0.950 .
C12 C13 1.390(9) .
C13 C14 1.480(10) .
C14 H14A 0.980 .
C14 H14B 0.980 .
C14 H14C 0.980 .
